data_7225940
loop_
_publ_author_name
'Du, Ning'
'Gao, Xue'
'Song, Jian'
'Wang, Zhi Nan'
'Xing, Yong Heng'
'Bai, Fengying'
'Shi, Zhan'

_publ_section_title
;
 Optical detection small biomolecule thiamines of micromolar level by
 highly luminescent lanthanide complexes with tridentate N-heterocyclic
 ligand
;
_journal_name_full 'RSC Adv.'
_journal_paper_doi 10.1039/C6RA10869E
_journal_year 2016
_chemical_formula_sum 'C15 H19 N8 O10 Tb'
_chemical_formula_weight 630.31
_chemical_name_systematic
; 
 ? 
;
_space_group_IT_number 2
_symmetry_cell_setting triclinic
_symmetry_space_group_name_Hall '-P 1'
_symmetry_space_group_name_H-M 'P -1'
_atom_sites_solution_hydrogens geom
_atom_sites_solution_primary direct
_atom_sites_solution_secondary difmap
_audit_creation_method SHELXL-97
_audit_update_record
;
2016-03-15 deposited with the CCDC.
2016-07-13 downloaded from the CCDC.
;
_cell_angle_alpha 100.558(2)
_cell_angle_beta 111.491(2)
_cell_angle_gamma 92.907(2)
_cell_formula_units_Z 2
_cell_length_a 9.8370(10)
_cell_length_b 10.5202(11)
_cell_length_c 11.6498(12)
_cell_measurement_reflns_used 3982
_cell_measurement_temperature 296(2)
_cell_measurement_theta_max 29.26
_cell_measurement_theta_min 2.80
_cell_volume 1093.6(2)
_computing_cell_refinement 'Bruker SMART'
_computing_data_collection 'Bruker SMART'
_computing_data_reduction 'Bruker SAINT'
_computing_molecular_graphics 'Bruker SHELXTL'
_computing_publication_material 'Bruker SHELXTL'
_computing_structure_refinement 'SHELXL-97 (Sheldrick, 1997)'
_computing_structure_solution 'SHELXS-97 (Sheldrick, 1990)'
_diffrn_ambient_temperature 296(2)
_diffrn_measured_fraction_theta_full 0.993
_diffrn_measured_fraction_theta_max 0.993
_diffrn_measurement_device_type 'CCD area detector'
_diffrn_measurement_method 'phi and omega scans'
_diffrn_radiation_monochromator graphite
_diffrn_radiation_source 'fine-focus sealed tube'
_diffrn_radiation_type MoK\a
_diffrn_radiation_wavelength 0.71073
_diffrn_reflns_av_R_equivalents 0.0128
_diffrn_reflns_av_sigmaI/netI 0.0257
_diffrn_reflns_limit_h_max 11
_diffrn_reflns_limit_h_min -11
_diffrn_reflns_limit_k_max 11
_diffrn_reflns_limit_k_min -12
_diffrn_reflns_limit_l_max 10
_diffrn_reflns_limit_l_min -13
_diffrn_reflns_number 5634
_diffrn_reflns_theta_full 25.00
_diffrn_reflns_theta_max 25.00
_diffrn_reflns_theta_min 1.99
_diffrn_standards_decay_% 0
_diffrn_standards_interval_count 0
_diffrn_standards_interval_time 0
_diffrn_standards_number 0
_exptl_absorpt_coefficient_mu 3.304
_exptl_absorpt_correction_T_max 0.5725
_exptl_absorpt_correction_T_min 0.3179
_exptl_absorpt_correction_type multi-scan
_exptl_absorpt_process_details sadabs
_exptl_crystal_colour yellow
_exptl_crystal_density_diffrn 1.914
_exptl_crystal_density_method 'not measured'
_exptl_crystal_description block
_exptl_crystal_F_000 620
_exptl_crystal_size_max 0.45
_exptl_crystal_size_mid 0.32
_exptl_crystal_size_min 0.19
_refine_diff_density_max 0.504
_refine_diff_density_min -0.290
_refine_diff_density_rms 0.072
_refine_ls_extinction_method none
_refine_ls_goodness_of_fit_ref 1.036
_refine_ls_hydrogen_treatment mixed
_refine_ls_matrix_type full
_refine_ls_number_parameters 325
_refine_ls_number_reflns 3828
_refine_ls_number_restraints 0
_refine_ls_restrained_S_all 1.036
_refine_ls_R_factor_all 0.0240
_refine_ls_R_factor_gt 0.0206
_refine_ls_shift/su_max 0.001
_refine_ls_shift/su_mean 0.000
_refine_ls_structure_factor_coef Fsqd
_refine_ls_weighting_details 'calc w=1/[\s^2^(Fo^2^)+(0.0218P)^2^+0.6248P] where P=(Fo^2^+2Fc^2^)/3'
_refine_ls_weighting_scheme calc
_refine_ls_wR_factor_gt 0.0460
_refine_ls_wR_factor_ref 0.0469
_reflns_number_gt 3556
_reflns_number_total 3828
_reflns_threshold_expression >2sigma(I)
_cod_data_source_file c6ra10869e2.cif
_cod_data_source_block 1
_cod_depositor_comments
;
The following automatic conversions were performed:

'_symmetry_cell_setting' value 'Triclinic' changed to 'triclinic'
according to
/usr/data/users/saulius/crontab/automatic-downloads/rss-feeds/RSC/lib/dictionaries/cif_core.dic
dictionary named 'cif_core.dic' version 2.4.2 from 2011-04-26.

Automatic conversion script
Id: cif_fix_values 4268 2015-11-12 08:31:59Z antanas 
;
_cod_original_sg_symbol_H-M P-1
_cod_database_code 7225940

loop_
_symmetry_equiv_pos_as_xyz
'x, y, z'
'-x, -y, -z'

loop_
_atom_site_label
_atom_site_type_symbol
_atom_site_fract_x
_atom_site_fract_y
_atom_site_fract_z
_atom_site_U_iso_or_equiv
_atom_site_adp_type
_atom_site_occupancy
_atom_site_symmetry_multiplicity
_atom_site_calc_flag
_atom_site_refinement_flags
Tb1 Tb 0.907161(16) 0.307734(14) 0.234048(13) 0.02680(6) Uani 1 1 d .
O1 O 1.0181(3) 0.1260(2) 0.3250(2) 0.0412(6) Uani 1 1 d .
O2 O 1.0469(3) 0.3031(2) 0.4631(2) 0.0400(6) Uani 1 1 d .
O3 O 1.1468(3) 0.1334(3) 0.5228(3) 0.0679(9) Uani 1 1 d .
O4 O 1.1229(3) 0.5038(2) 0.3651(2) 0.0463(6) Uani 1 1 d .
O5 O 1.1647(3) 0.3309(3) 0.2589(2) 0.0474(6) Uani 1 1 d .
O6 O 1.3456(3) 0.4801(3) 0.3793(3) 0.0799(10) Uani 1 1 d .
O7 O 0.7027(2) 0.3653(2) 0.0553(2) 0.0397(5) Uani 1 1 d .
O8 O 0.9169(2) 0.4760(2) 0.1136(2) 0.0378(5) Uani 1 1 d .
O9 O 0.7337(3) 0.5183(3) -0.0403(3) 0.0678(8) Uani 1 1 d .
O10 O 0.8095(2) 0.4880(2) 0.3268(2) 0.0344(5) Uani 1 1 d .
H10 H 0.8798 0.5532 0.3875 0.041 Uiso 1 1 calc R
N1 N 0.6999(3) 0.2624(3) 0.4240(3) 0.0421(7) Uani 1 1 d .
H1 H 0.7377 0.3364 0.4748 0.058(12) Uiso 1 1 d R
N2 N 0.7331(3) 0.2159(3) 0.3220(2) 0.0347(6) Uani 1 1 d .
N3 N 0.7491(3) 0.0830(2) 0.1104(2) 0.0280(6) Uani 1 1 d .
N4 N 0.9305(3) 0.2047(3) 0.0298(2) 0.0337(6) Uani 1 1 d .
N5 N 0.9913(3) 0.2534(3) -0.0430(3) 0.0372(6) Uani 1 1 d .
H5 H 1.0471 0.3264 -0.0186 0.053(12) Uiso 1 1 d R
N6 N 1.0738(3) 0.1853(3) 0.4402(3) 0.0397(7) Uani 1 1 d .
N7 N 1.2150(3) 0.4403(3) 0.3352(3) 0.0449(7) Uani 1 1 d .
N8 N 0.7828(3) 0.4540(3) 0.0399(3) 0.0398(7) Uani 1 1 d .
C1 C 0.5421(7) 0.2116(5) 0.5396(5) 0.0828(17) Uani 1 1 d .
H1A H 0.6246 0.2418 0.6208 0.15(3) Uiso 1 1 d R
H1B H 0.4873 0.1381 0.5374 0.12(2) Uiso 1 1 d R
H1C H 0.4869 0.2827 0.5211 0.17(3) Uiso 1 1 d R
C2 C 0.5993(4) 0.1791(4) 0.4361(4) 0.0471(9) Uani 1 1 d .
C3 C 0.5671(4) 0.0728(4) 0.3377(3) 0.0467(9) Uani 1 1 d .
H3 H 0.5022 -0.0022 0.3197 0.061(12) Uiso 1 1 d R
C4 C 0.6525(3) 0.0994(3) 0.2705(3) 0.0324(7) Uani 1 1 d .
C5 C 0.6652(3) 0.0211(3) 0.1583(3) 0.0302(7) Uani 1 1 d .
C6 C 0.5960(4) -0.1050(3) 0.1039(3) 0.0379(8) Uani 1 1 d .
H6 H 0.5363 -0.1439 0.1372 0.052(11) Uiso 1 1 d R
C7 C 0.6158(4) -0.1726(3) -0.0008(3) 0.0398(8) Uani 1 1 d .
H7 H 0.5725 -0.2584 -0.0370 0.059(12) Uiso 1 1 d R
C8 C 0.7011(3) -0.1115(3) -0.0511(3) 0.0360(8) Uani 1 1 d .
H8 H 0.7153 -0.1551 -0.1219 0.035(9) Uiso 1 1 d R
C9 C 0.7650(3) 0.0167(3) 0.0060(3) 0.0293(7) Uani 1 1 d .
C10 C 0.8522(3) 0.0922(3) -0.0433(3) 0.0294(7) Uani 1 1 d .
C11 C 0.8644(3) 0.0688(3) -0.1606(3) 0.0344(7) Uani 1 1 d .
H11 H 0.8204 -0.0036 -0.2263 0.027(8) Uiso 1 1 d R
C12 C 0.9546(4) 0.1741(3) -0.1580(3) 0.0350(7) Uani 1 1 d .
C13 C 1.0086(5) 0.2062(4) -0.2547(4) 0.0499(10) Uani 1 1 d .
H13A H 0.9437 0.2726 -0.2985 0.13(2) Uiso 1 1 d R
H13B H 1.0099 0.1416 -0.3169 0.108(19) Uiso 1 1 d R
H13C H 1.1043 0.2607 -0.2094 0.16(3) Uiso 1 1 d R
C14 C 0.6130(5) 0.6192(5) 0.2361(4) 0.0580(11) Uani 1 1 d .
H14A H 0.6725 0.6988 0.2889 0.087(16) Uiso 1 1 d R
H14B H 0.5114 0.6267 0.2209 0.079(14) Uiso 1 1 d R
H14C H 0.6257 0.6028 0.1572 0.088(16) Uiso 1 1 d R
C15 C 0.6558(4) 0.5094(4) 0.3011(4) 0.0439(9) Uani 1 1 d .
H15A H 0.6407 0.5262 0.3799 0.048(10) Uiso 1 1 d R
H15B H 0.5931 0.4297 0.2485 0.062(12) Uiso 1 1 d R

loop_
_atom_site_aniso_label
_atom_site_aniso_U_11
_atom_site_aniso_U_22
_atom_site_aniso_U_33
_atom_site_aniso_U_23
_atom_site_aniso_U_13
_atom_site_aniso_U_12
Tb1 0.02906(9) 0.02596(9) 0.02449(9) 0.00040(6) 0.01201(6) 0.00069(6)
O1 0.0528(14) 0.0364(14) 0.0316(13) 0.0001(10) 0.0160(11) 0.0091(11)
O2 0.0487(14) 0.0335(14) 0.0308(13) -0.0032(10) 0.0121(11) 0.0052(11)
O3 0.083(2) 0.070(2) 0.0448(17) 0.0228(15) 0.0104(15) 0.0274(17)
O4 0.0457(14) 0.0450(15) 0.0447(15) 0.0020(11) 0.0176(12) 0.0021(12)
O5 0.0392(13) 0.0523(17) 0.0444(15) -0.0086(12) 0.0189(11) -0.0019(12)
O6 0.0368(16) 0.097(3) 0.084(2) -0.0059(19) 0.0141(15) -0.0230(16)
O7 0.0389(13) 0.0393(14) 0.0380(13) 0.0070(10) 0.0128(11) -0.0015(11)
O8 0.0367(13) 0.0331(13) 0.0397(13) 0.0008(10) 0.0144(11) -0.0036(10)
O9 0.075(2) 0.068(2) 0.0591(19) 0.0375(16) 0.0135(16) 0.0069(16)
O10 0.0309(11) 0.0340(13) 0.0323(12) -0.0024(9) 0.0102(10) 0.0021(10)
N1 0.0586(19) 0.0363(17) 0.0388(17) 0.0027(14) 0.0301(15) 0.0030(15)
N2 0.0413(16) 0.0333(16) 0.0331(15) 0.0035(12) 0.0204(12) 0.0022(12)
N3 0.0294(13) 0.0283(14) 0.0258(14) 0.0042(11) 0.0107(11) 0.0027(11)
N4 0.0393(15) 0.0311(15) 0.0317(15) -0.0004(11) 0.0187(12) -0.0012(12)
N5 0.0434(16) 0.0320(16) 0.0385(16) -0.0005(12) 0.0233(13) -0.0029(13)
N6 0.0386(16) 0.0453(19) 0.0353(17) 0.0092(14) 0.0137(13) 0.0070(14)
N7 0.0358(17) 0.054(2) 0.0384(17) 0.0036(15) 0.0111(14) -0.0080(15)
N8 0.0514(19) 0.0361(17) 0.0338(16) 0.0078(13) 0.0186(14) 0.0057(14)
C1 0.131(5) 0.065(3) 0.085(4) 0.010(3) 0.083(4) -0.005(4)
C2 0.065(2) 0.044(2) 0.049(2) 0.0171(18) 0.039(2) 0.0060(19)
C3 0.056(2) 0.041(2) 0.050(2) 0.0114(17) 0.0296(19) -0.0044(18)
C4 0.0333(17) 0.0287(18) 0.0363(18) 0.0100(14) 0.0131(14) 0.0039(14)
C5 0.0279(16) 0.0277(17) 0.0338(18) 0.0101(13) 0.0089(13) 0.0031(13)
C6 0.0369(18) 0.0314(19) 0.042(2) 0.0103(15) 0.0109(15) -0.0009(15)
C7 0.0391(19) 0.0266(18) 0.044(2) 0.0039(15) 0.0072(16) -0.0013(15)
C8 0.0366(18) 0.0312(18) 0.0325(18) -0.0017(14) 0.0085(15) 0.0040(15)
C9 0.0286(16) 0.0281(17) 0.0269(16) 0.0033(13) 0.0069(13) 0.0027(13)
C10 0.0302(16) 0.0266(17) 0.0311(17) 0.0012(13) 0.0135(13) 0.0054(13)
C11 0.0378(18) 0.0311(18) 0.0297(18) -0.0044(14) 0.0131(14) 0.0030(15)
C12 0.0435(19) 0.0338(19) 0.0317(18) 0.0033(14) 0.0203(15) 0.0096(15)
C13 0.065(3) 0.049(2) 0.046(2) 0.0055(19) 0.036(2) 0.004(2)
C14 0.052(3) 0.068(3) 0.056(3) 0.019(2) 0.018(2) 0.020(2)
C15 0.044(2) 0.046(2) 0.044(2) 0.0074(17) 0.0206(17) 0.0052(17)

loop_
_atom_type_symbol
_atom_type_description
_atom_type_scat_dispersion_real
_atom_type_scat_dispersion_imag
_atom_type_scat_source
C C 0.0033 0.0016 'International Tables Vol C Tables 4.2.6.8 and 6.1.1.4'
H H 0.0000 0.0000 'International Tables Vol C Tables 4.2.6.8 and 6.1.1.4'
N N 0.0061 0.0033 'International Tables Vol C Tables 4.2.6.8 and 6.1.1.4'
O O 0.0106 0.0060 'International Tables Vol C Tables 4.2.6.8 and 6.1.1.4'
Tb Tb -0.1723 4.1537 'International Tables Vol C Tables 4.2.6.8 and 6.1.1.4'

loop_
_geom_angle_atom_site_label_1
_geom_angle_atom_site_label_2
_geom_angle_atom_site_label_3
_geom_angle
O10 Tb1 O5 119.85(8)
O10 Tb1 O1 129.18(7)
O5 Tb1 O1 72.64(9)
O10 Tb1 O8 76.17(7)
O5 Tb1 O8 77.52(8)
O1 Tb1 O8 148.06(8)
O10 Tb1 O7 73.52(7)
O5 Tb1 O7 123.85(8)
O1 Tb1 O7 144.48(8)
O8 Tb1 O7 51.50(7)
O10 Tb1 N4 141.76(8)
O5 Tb1 N4 69.91(8)
O1 Tb1 N4 88.89(8)
O8 Tb1 N4 70.09(8)
O7 Tb1 N4 71.62(8)
O10 Tb1 O2 82.39(7)
O5 Tb1 O2 75.95(8)
O1 Tb1 O2 51.20(7)
O8 Tb1 O2 130.92(7)
O7 Tb1 O2 154.32(8)
N4 Tb1 O2 133.94(8)
O10 Tb1 N2 71.85(8)
O5 Tb1 N2 142.62(9)
O1 Tb1 N2 73.66(8)
O8 Tb1 N2 138.10(8)
O7 Tb1 N2 93.20(8)
N4 Tb1 N2 125.03(8)
O2 Tb1 N2 70.54(8)
O10 Tb1 N3 122.84(7)
O5 Tb1 N3 117.29(8)
O1 Tb1 N3 68.01(8)
O8 Tb1 N3 118.22(7)
O7 Tb1 N3 76.63(8)
N4 Tb1 N3 62.69(8)
O2 Tb1 N3 110.57(7)
N2 Tb1 N3 62.42(8)
O10 Tb1 O4 70.34(7)
O5 Tb1 O4 49.62(8)
O1 Tb1 O4 100.68(8)
O8 Tb1 O4 66.91(7)
O7 Tb1 O4 113.76(8)
N4 Tb1 O4 110.55(8)
O2 Tb1 O4 64.38(8)
N2 Tb1 O4 123.63(8)
N3 Tb1 O4 166.10(8)
N6 O1 Tb1 98.18(18)
N6 O2 Tb1 94.90(17)
N7 O4 Tb1 91.26(19)
N7 O5 Tb1 102.29(19)
N8 O7 Tb1 94.91(18)
N8 O8 Tb1 96.58(17)
C15 O10 Tb1 129.52(19)
C15 O10 H10 115.2
Tb1 O10 H10 115.2
C2 N1 N2 112.3(3)
C2 N1 H1 123.6
N2 N1 H1 124.1
C4 N2 N1 104.7(3)
C4 N2 Tb1 122.8(2)
N1 N2 Tb1 132.4(2)
C9 N3 C5 117.7(3)
C9 N3 Tb1 120.64(19)
C5 N3 Tb1 121.0(2)
C10 N4 N5 104.3(2)
C10 N4 Tb1 122.7(2)
N5 N4 Tb1 131.7(2)
C12 N5 N4 112.6(3)
C12 N5 H5 123.7
N4 N5 H5 123.7
O3 N6 O1 122.0(3)
O3 N6 O2 122.4(3)
O1 N6 O2 115.6(3)
O6 N7 O4 122.0(3)
O6 N7 O5 121.3(3)
O4 N7 O5 116.6(3)
O9 N8 O8 120.5(3)
O9 N8 O7 122.5(3)
O8 N8 O7 117.0(3)
C2 C1 H1A 109.7
C2 C1 H1B 107.0
H1A C1 H1B 112.2
C2 C1 H1C 105.2
H1A C1 H1C 108.3
H1B C1 H1C 114.1
N1 C2 C3 105.8(3)
N1 C2 C1 121.8(4)
C3 C2 C1 132.3(4)
C2 C3 C4 106.1(3)
C2 C3 H3 127.3
C4 C3 H3 126.6
N2 C4 C3 111.0(3)
N2 C4 C5 118.6(3)
C3 C4 C5 130.4(3)
N3 C5 C6 122.4(3)
N3 C5 C4 114.4(3)
C6 C5 C4 123.2(3)
C7 C6 C5 119.3(3)
C7 C6 H6 120.2
C5 C6 H6 120.4
C6 C7 C8 119.2(3)
C6 C7 H7 120.5
C8 C7 H7 120.3
C7 C8 C9 118.8(3)
C7 C8 H8 120.6
C9 C8 H8 120.6
N3 C9 C8 122.5(3)
N3 C9 C10 114.5(3)
C8 C9 C10 123.0(3)
N4 C10 C11 111.4(3)
N4 C10 C9 118.2(3)
C11 C10 C9 130.4(3)
C12 C11 C10 105.7(3)
C12 C11 H11 127.7
C10 C11 H11 126.6
N5 C12 C11 106.0(3)
N5 C12 C13 122.6(3)
C11 C12 C13 131.4(3)
C12 C13 H13A 107.8
C12 C13 H13B 119.5
H13A C13 H13B 106.8
C12 C13 H13C 107.5
H13A C13 H13C 101.2
H13B C13 H13C 112.4
C15 C14 H14A 109.7
C15 C14 H14B 108.4
H14A C14 H14B 109.5
C15 C14 H14C 110.3
H14A C14 H14C 109.5
H14B C14 H14C 109.4
O10 C15 C14 112.7(3)
O10 C15 H15A 109.3
C14 C15 H15A 109.6
O10 C15 H15B 108.1
C14 C15 H15B 109.3
H15A C15 H15B 107.7

loop_
_geom_bond_atom_site_label_1
_geom_bond_atom_site_label_2
_geom_bond_distance
Tb1 O10 2.425(2)
Tb1 O5 2.437(2)
Tb1 O1 2.465(2)
Tb1 O8 2.471(2)
Tb1 O7 2.503(2)
Tb1 N4 2.524(3)
Tb1 O2 2.526(2)
Tb1 N2 2.529(3)
Tb1 N3 2.611(3)
Tb1 O4 2.668(2)
O1 N6 1.268(3)
O2 N6 1.281(4)
O3 N6 1.211(4)
O4 N7 1.262(4)
O5 N7 1.267(4)
O6 N7 1.214(4)
O7 N8 1.270(3)
O8 N8 1.264(4)
O9 N8 1.223(4)
O10 C15 1.467(4)
O10 H10 0.9300
N1 C2 1.352(4)
N1 N2 1.359(4)
N1 H1 0.8579
N2 C4 1.332(4)
N3 C9 1.353(4)
N3 C5 1.354(4)
N4 C10 1.333(4)
N4 N5 1.355(4)
N5 C12 1.352(4)
N5 H5 0.8572
C1 C2 1.501(5)
C1 H1A 0.9774
C1 H1B 0.9108
C1 H1C 0.9568
C2 C3 1.375(5)
C3 C4 1.391(5)
C3 H3 0.9299
C4 C5 1.462(4)
C5 C6 1.382(4)
C6 C7 1.379(5)
C6 H6 0.9298
C7 C8 1.380(5)
C7 H7 0.9295
C8 C9 1.391(4)
C8 H8 0.9297
C9 C10 1.468(4)
C10 C11 1.393(4)
C11 C12 1.372(5)
C11 H11 0.9291
C12 C13 1.491(5)
C13 H13A 1.0456
C13 H13B 0.9036
C13 H13C 0.9819
C14 C15 1.491(5)
C14 H14A 0.9591
C14 H14B 0.9586
C14 H14C 0.9590
C15 H15A 0.9696
C15 H15B 0.9699

loop_
_geom_hbond_atom_site_label_D
_geom_hbond_atom_site_label_H
_geom_hbond_atom_site_label_A
_geom_hbond_distance_DH
_geom_hbond_distance_HA
_geom_hbond_distance_DA
_geom_hbond_angle_DHA
_geom_hbond_site_symmetry_A
O10 H10 O2 0.93 1.96 2.827(3) 154.6 2_766
N1 H1 O4 0.86 2.22 3.056(4) 164.8 2_766
